data_7216816
loop_
_publ_author_name
'Du, Peng'
'Yang, Yan'
'Kang, Da-Wei'
'Yang, Jin'
'Liu, Ying-Ying'
'Ma, Jian-Fang'

_publ_section_title
;
 Four cluster-containing highly connected coordination networks:
 syntheses, structures, and properties
;
_journal_issue 28
_journal_name_full CrystEngComm
_journal_page_first 6372
_journal_paper_doi 10.1039/c4ce00098f
_journal_volume 16
_journal_year 2014
_chemical_formula_moiety 'C71 H50 N9 O15 Zn4'
_chemical_formula_sum 'C71 H50 N9 O15 Zn4'
_chemical_formula_weight 1530.68
_chemical_name_systematic
;
 ?
;
_space_group_IT_number 14
_symmetry_cell_setting monoclinic
_symmetry_space_group_name_Hall '-P 2ybc'
_symmetry_space_group_name_H-M 'P 1 21/c 1'
_atom_sites_solution_hydrogens geom
_atom_sites_solution_primary direct
_atom_sites_solution_secondary difmap
_audit_creation_method SHELXL-97
_cell_angle_alpha 90.00
_cell_angle_beta 114.765(12)
_cell_angle_gamma 90.00
_cell_formula_units_Z 4
_cell_length_a 26.713(3)
_cell_length_b 10.1860(6)
_cell_length_c 26.764(3)
_cell_measurement_reflns_used 3597
_cell_measurement_temperature 293(2)
_cell_measurement_theta_max 29.3017
_cell_measurement_theta_min 2.6910
_cell_volume 6612.7(13)
_computing_cell_refinement CrysAlis
_computing_data_collection 'CrysAlis (Oxford Diffraction, 2006)'
_computing_data_reduction CrysAlis
_computing_structure_refinement 'SHELXL-97 (Sheldrick, 2008)'
_computing_structure_solution 'SHELXS-97 (Sheldrick, 2008)'
_diffrn_ambient_temperature 293(2)
_diffrn_detector_area_resol_mean 10.2375
_diffrn_measured_fraction_theta_full 0.997
_diffrn_measured_fraction_theta_max 0.997
_diffrn_measurement_device_type multi-scan
_diffrn_measurement_method '\w scan'
_diffrn_radiation_monochromator graphite
_diffrn_radiation_source 'fine-focus sealed tube'
_diffrn_radiation_type MoK\a
_diffrn_radiation_wavelength 0.71069
_diffrn_reflns_av_R_equivalents 0.0909
_diffrn_reflns_av_sigmaI/netI 0.1545
_diffrn_reflns_limit_h_max 31
_diffrn_reflns_limit_h_min -30
_diffrn_reflns_limit_k_max 12
_diffrn_reflns_limit_k_min -12
_diffrn_reflns_limit_l_max 21
_diffrn_reflns_limit_l_min -31
_diffrn_reflns_number 24995
_diffrn_reflns_theta_full 25.00
_diffrn_reflns_theta_max 25.03
_diffrn_reflns_theta_min 2.70
_exptl_absorpt_coefficient_mu 1.509
_exptl_absorpt_correction_T_max 0.9718
_exptl_absorpt_correction_T_min 0.9632
_exptl_absorpt_correction_type multi-scan
_exptl_absorpt_process_details
; 
CrysAlis (Oxford Diffraction, 2006)
;
_exptl_crystal_colour colourless
_exptl_crystal_density_diffrn 1.537
_exptl_crystal_density_method 'not measured'
_exptl_crystal_description rod
_exptl_crystal_F_000 3116
_exptl_crystal_size_max 0.31
_exptl_crystal_size_mid 0.19
_exptl_crystal_size_min 0.18
_refine_diff_density_max 0.799
_refine_diff_density_min -0.760
_refine_diff_density_rms 0.100
_refine_ls_extinction_method none
_refine_ls_goodness_of_fit_ref 0.993
_refine_ls_hydrogen_treatment mixed
_refine_ls_matrix_type full
_refine_ls_number_parameters 892
_refine_ls_number_reflns 11612
_refine_ls_number_restraints 12
_refine_ls_restrained_S_all 0.996
_refine_ls_R_factor_all 0.1439
_refine_ls_R_factor_gt 0.0693
_refine_ls_shift/su_max 0.001
_refine_ls_shift/su_mean 0.000
_refine_ls_structure_factor_coef Fsqd
_refine_ls_weighting_details 'calc w=1/[\s^2^(Fo^2^)+(0.0473P)^2^+0.0000P] where P=(Fo^2^+2Fc^2^)/3'
_refine_ls_weighting_scheme calc
_refine_ls_wR_factor_gt 0.1325
_refine_ls_wR_factor_ref 0.1653
_reflns_number_gt 6344
_reflns_number_total 11612
_reflns_threshold_expression >2\s(I)
_cod_data_source_file c4ce00098f2.cif
_cod_data_source_block Compound-1
_cod_depositor_comments
;
The following automatic conversions were performed:

'_symmetry_cell_setting' value 'Monoclinic' changed to 'monoclinic'
according to
/usr/data/users/saulius/crontab/automatic-downloads/rss-feeds/RSC/lib/dictionaries/cif_core.dic
dictionary named 'cif_core.dic' version 2.4.2 from 2011-04-26.

Automatic conversion script
Id: cif_fix_values 2281 2013-09-26 08:29:07Z andrius 
;
_cod_original_cell_volume 6612.7(10)
_cod_original_sg_symbol_H-M P21/c
_cod_database_code 7216816

loop_
_symmetry_equiv_pos_as_xyz
'x, y, z'
'-x, y+1/2, -z+1/2'
'-x, -y, -z'
'x, -y-1/2, z-1/2'

loop_
_atom_site_label
_atom_site_type_symbol
_atom_site_fract_x
_atom_site_fract_y
_atom_site_fract_z
_atom_site_U_iso_or_equiv
_atom_site_adp_type
_atom_site_occupancy
_atom_site_symmetry_multiplicity
_atom_site_calc_flag
_atom_site_refinement_flags
Zn1 Zn 0.17446(3) -0.06977(8) 0.61666(3) 0.0309(2) Uani 1 1 d .
Zn2 Zn 0.29979(4) -0.03396(8) 0.67957(4) 0.0413(3) Uani 1 1 d .
Zn3 Zn 0.20651(3) 0.11668(8) 0.71472(3) 0.0323(2) Uani 1 1 d .
Zn4 Zn 0.24511(3) -0.18549(8) 0.74090(4) 0.0354(2) Uani 1 1 d .
C1 C 0.1682(3) -0.4348(7) 0.5581(3) 0.0306(17) Uani 1 1 d .
C2 C 0.1787(3) -0.5483(6) 0.5892(3) 0.0309(17) Uani 1 1 d .
H2 H 0.1929 -0.5426 0.6273 0.037 Uiso 1 1 calc R
C3 C 0.1685(3) -0.6691(6) 0.5645(3) 0.0270(16) Uani 1 1 d .
C4 C 0.1478(3) -0.6777(7) 0.5081(3) 0.0342(18) Uani 1 1 d .
H4 H 0.1410 -0.7597 0.4912 0.041 Uiso 1 1 calc R
C5 C 0.1371(3) -0.5660(7) 0.4764(3) 0.0361(19) Uani 1 1 d .
C6 C 0.1472(3) -0.4438(7) 0.5023(3) 0.0397(19) Uani 1 1 d .
H6 H 0.1395 -0.3676 0.4812 0.048 Uiso 1 1 calc R
C7 C 0.1768(3) -0.3043(7) 0.5868(3) 0.0357(19) Uani 1 1 d .
C8 C 0.1786(3) -0.7901(7) 0.5998(3) 0.0319(17) Uani 1 1 d .
C9 C 0.1026(3) -0.6806(7) 0.3912(3) 0.0398(19) Uani 1 1 d .
H9A H 0.0773 -0.7293 0.4017 0.048 Uiso 1 1 calc R
H9B H 0.1352 -0.7341 0.3996 0.048 Uiso 1 1 calc R
C10 C 0.0759(3) -0.6515(7) 0.3312(3) 0.0321(17) Uani 1 1 d .
C11 C 0.0429(3) -0.7440(7) 0.2954(3) 0.0327(18) Uani 1 1 d .
H11 H 0.0364 -0.8235 0.3086 0.039 Uiso 1 1 calc R
C12 C 0.0195(3) -0.7190(7) 0.2395(3) 0.0300(17) Uani 1 1 d .
H12 H -0.0030 -0.7824 0.2156 0.036 Uiso 1 1 calc R
C13 C 0.0285(3) -0.6031(6) 0.2183(3) 0.0254(16) Uani 1 1 d .
C14 C 0.0610(3) -0.5107(7) 0.2558(3) 0.0313(17) Uani 1 1 d .
H14 H 0.0672 -0.4304 0.2429 0.038 Uiso 1 1 calc R
C15 C 0.0841(3) -0.5334(7) 0.3108(3) 0.0347(18) Uani 1 1 d .
H15 H 0.1055 -0.4689 0.3349 0.042 Uiso 1 1 calc R
C16 C 0.0009(3) -0.5759(6) 0.1585(3) 0.0278(16) Uani 1 1 d .
C17 C -0.0550(3) -0.5944(8) 0.1328(3) 0.044(2) Uani 1 1 d .
H17 H -0.0736 -0.6256 0.1531 0.052 Uiso 1 1 calc R
C18 C -0.0845(3) -0.5679(9) 0.0775(4) 0.056(2) Uani 1 1 d .
H18 H -0.1223 -0.5829 0.0605 0.067 Uiso 1 1 calc R
C19 C -0.0572(3) -0.5189(9) 0.0480(3) 0.053(2) Uani 1 1 d .
H19 H -0.0766 -0.4999 0.0108 0.064 Uiso 1 1 calc R
C20 C -0.0020(3) -0.4981(7) 0.0730(3) 0.041(2) Uani 1 1 d .
H20 H 0.0157 -0.4636 0.0525 0.049 Uiso 1 1 calc R
C21 C 0.0285(3) -0.5264(6) 0.1277(3) 0.0276(16) Uani 1 1 d .
C22 C 0.0903(3) -0.5111(7) 0.1497(3) 0.0292(17) Uani 1 1 d .
C23 C 0.3577(3) 0.5758(7) 0.7107(3) 0.0359(19) Uani 1 1 d .
C24 C 0.3383(3) 0.4566(7) 0.7190(3) 0.0381(19) Uani 1 1 d .
H24 H 0.3110 0.4544 0.7320 0.046 Uiso 1 1 calc R
C25 C 0.3582(3) 0.3411(7) 0.7086(3) 0.041(2) Uani 1 1 d .
C26 C 0.3997(3) 0.3454(7) 0.6899(4) 0.054(2) Uani 1 1 d .
H26 H 0.4137 0.2675 0.6827 0.065 Uiso 1 1 calc R
C27 C 0.4200(4) 0.4632(8) 0.6819(4) 0.063(3) Uani 1 1 d .
C28 C 0.3988(3) 0.5801(7) 0.6931(4) 0.053(2) Uani 1 1 d .
H28 H 0.4128 0.6606 0.6885 0.063 Uiso 1 1 calc R
C29 C 0.3318(3) 0.6981(7) 0.7198(3) 0.0348(18) Uani 1 1 d .
C30 C 0.3346(3) 0.2137(7) 0.7154(3) 0.0392(19) Uani 1 1 d .
C31 C 0.4871(4) 0.3621(9) 0.6573(5) 0.077(3) Uani 1 1 d .
H31A H 0.4607 0.3020 0.6315 0.093 Uiso 1 1 calc R
H31B H 0.5055 0.3179 0.6924 0.093 Uiso 1 1 calc R
C32 C 0.5287(3) 0.4052(8) 0.6360(4) 0.053(3) Uani 1 1 d .
C33 C 0.5239(3) 0.3629(8) 0.5865(4) 0.055(2) Uani 1 1 d .
H33 H 0.4939 0.3113 0.5650 0.066 Uiso 1 1 calc R
C34 C 0.5629(3) 0.3951(8) 0.5672(4) 0.046(2) Uani 1 1 d .
H34 H 0.5589 0.3657 0.5329 0.055 Uiso 1 1 calc R
C35 C 0.6076(3) 0.4707(7) 0.5990(3) 0.0328(18) Uani 1 1 d .
C36 C 0.6117(3) 0.5164(8) 0.6485(3) 0.045(2) Uani 1 1 d .
H36 H 0.6408 0.5715 0.6693 0.054 Uiso 1 1 calc R
C37 C 0.5735(4) 0.4824(8) 0.6681(4) 0.052(2) Uani 1 1 d .
H37 H 0.5777 0.5107 0.7026 0.062 Uiso 1 1 calc R
C38 C 0.6492(3) 0.5086(7) 0.5778(3) 0.0365(19) Uani 1 1 d .
C39 C 0.6309(3) 0.5497(8) 0.5238(3) 0.048(2) Uani 1 1 d .
H39 H 0.5933 0.5493 0.5016 0.057 Uiso 1 1 calc R
C40 C 0.6666(4) 0.5915(9) 0.5014(4) 0.063(3) Uani 1 1 d .
H40 H 0.6531 0.6175 0.4648 0.075 Uiso 1 1 calc R
C41 C 0.7223(4) 0.5938(10) 0.5342(4) 0.069(3) Uani 1 1 d .
H41 H 0.7466 0.6222 0.5197 0.083 Uiso 1 1 calc R
C42 C 0.7420(3) 0.5546(8) 0.5878(4) 0.054(2) Uani 1 1 d .
H42 H 0.7797 0.5571 0.6100 0.064 Uiso 1 1 calc R
C43 C 0.7053(3) 0.5107(7) 0.6093(3) 0.0385(19) Uani 1 1 d .
C44 C 0.7314(3) 0.4617(7) 0.6673(3) 0.0365(19) Uani 1 1 d .
C45 C 0.0093(3) -0.4970(9) 0.5292(3) 0.054(2) Uani 1 1 d .
C46 C 0.0224(5) -0.6076(11) 0.5639(5) 0.098(4) Uani 1 1 d U
H46 H 0.0188 -0.6900 0.5477 0.118 Uiso 1 1 calc R
C47 C 0.0395(5) -0.6019(10) 0.6185(5) 0.086(3) Uani 1 1 d U
H47 H 0.0481 -0.6794 0.6387 0.104 Uiso 1 1 calc R
C48 C 0.0444(3) -0.4878(8) 0.6446(4) 0.048(2) Uani 1 1 d .
C49 C 0.0333(4) -0.3765(9) 0.6130(4) 0.077(3) Uani 1 1 d .
H49 H 0.0381 -0.2951 0.6302 0.093 Uiso 1 1 calc R
C50 C 0.0158(4) -0.3812(9) 0.5581(4) 0.073(3) Uani 1 1 d .
H50 H 0.0077 -0.3026 0.5386 0.088 Uiso 1 1 calc R
C51 C 0.0637(3) -0.4846(8) 0.7058(4) 0.052(2) Uani 1 1 d .
H51A H 0.0336 -0.4577 0.7148 0.062 Uiso 1 1 calc R
H51B H 0.0754 -0.5716 0.7208 0.062 Uiso 1 1 calc R
C52 C 0.1597(3) -0.2528(8) 0.7825(4) 0.049(2) Uani 1 1 d .
H52 H 0.1745 -0.1921 0.8109 0.058 Uiso 1 1 calc R
C53 C 0.1497(3) -0.3662(8) 0.7154(3) 0.043(2) Uani 1 1 d .
H53 H 0.1539 -0.4057 0.6861 0.051 Uiso 1 1 calc R
C54 C 0.1674(3) 0.2868(8) 0.7845(4) 0.049(2) Uani 1 1 d .
H54 H 0.1347 0.2398 0.7739 0.059 Uiso 1 1 calc R
C55 C 0.2433(3) 0.3527(8) 0.7887(3) 0.043(2) Uani 1 1 d .
H55 H 0.2750 0.3648 0.7828 0.052 Uiso 1 1 calc R
C56 C 0.2666(3) 0.5102(8) 0.8670(4) 0.059(3) Uani 1 1 d .
H56A H 0.2589 0.5060 0.8993 0.071 Uiso 1 1 calc R
H56B H 0.2582 0.5982 0.8519 0.071 Uiso 1 1 calc R
C57 C 0.3259(3) 0.4800(8) 0.8825(4) 0.051(2) Uani 1 1 d .
C58 C 0.3596(4) 0.5693(9) 0.8739(4) 0.068(3) Uani 1 1 d .
H58 H 0.3459 0.6513 0.8594 0.082 Uiso 1 1 calc R
C59 C 0.4146(4) 0.5381(9) 0.8869(4) 0.071(3) Uani 1 1 d .
H59 H 0.4370 0.5995 0.8804 0.085 Uiso 1 1 calc R
C60 C 0.4364(4) 0.4176(8) 0.9093(4) 0.054(2) Uani 1 1 d .
C61 C 0.4015(4) 0.3291(8) 0.9176(4) 0.057(2) Uani 1 1 d .
H61 H 0.4147 0.2469 0.9322 0.068 Uiso 1 1 calc R
C62 C 0.3476(4) 0.3606(8) 0.9047(4) 0.056(2) Uani 1 1 d .
H62 H 0.3252 0.2994 0.9111 0.067 Uiso 1 1 calc R
C63 C 0.4948(4) 0.3847(9) 0.9269(4) 0.062(3) Uani 1 1 d .
C64 C 0.5358(4) 0.4724(9) 0.9566(4) 0.065(3) Uani 1 1 d .
H64 H 0.5266 0.5564 0.9635 0.079 Uiso 1 1 calc R
C65 C 0.5907(4) 0.4358(11) 0.9764(4) 0.072(3) Uani 1 1 d .
H65 H 0.6178 0.4966 0.9961 0.086 Uiso 1 1 calc R
C66 C 0.6062(4) 0.3140(10) 0.9678(4) 0.053(2) Uani 1 1 d .
C67 C 0.5649(4) 0.2296(9) 0.9357(4) 0.063(3) Uani 1 1 d .
H67 H 0.5746 0.1480 0.9269 0.076 Uiso 1 1 calc R
C68 C 0.5107(4) 0.2604(9) 0.9165(4) 0.067(3) Uani 1 1 d .
H68 H 0.4841 0.1991 0.8965 0.080 Uiso 1 1 calc R
C69 C 0.6658(3) 0.2774(11) 0.9913(4) 0.073(3) Uani 1 1 d .
H69A H 0.6823 0.2940 1.0306 0.088 Uiso 1 1 calc R
H69B H 0.6693 0.1845 0.9856 0.088 Uiso 1 1 calc R
C70 C 0.7323(5) 0.5103(12) 0.9459(5) 0.094(4) Uani 1 1 d .
H70 H 0.7504 0.5897 0.9485 0.113 Uiso 1 1 calc R
C71 C 0.6916(4) 0.3376(10) 0.9163(4) 0.070(3) Uani 1 1 d .
H71 H 0.6746 0.2666 0.8938 0.084 Uiso 1 1 calc R
N1 N 0.2035(2) 0.2717(6) 0.7606(2) 0.0363(15) Uani 1 1 d .
N2 N 0.1838(3) 0.3738(7) 0.8234(3) 0.057(2) Uani 1 1 d .
N3 N 0.2328(3) 0.4146(6) 0.8262(3) 0.0421(17) Uani 1 1 d .
N4 N 0.7155(3) 0.4348(7) 0.9020(3) 0.0526(19) Uani 1 1 d .
N5 N 0.7209(4) 0.4625(11) 0.9863(4) 0.104(4) Uani 1 1 d .
N6 N 0.6949(3) 0.3533(9) 0.9653(3) 0.064(2) Uani 1 1 d .
N7 N 0.1825(2) -0.2774(6) 0.7472(3) 0.0363(15) Uani 1 1 d .
N8 N 0.1158(3) -0.3189(7) 0.7743(3) 0.059(2) Uani 1 1 d .
N9 N 0.1095(2) -0.3927(6) 0.7301(3) 0.0413(16) Uani 1 1 d .
O1 O 0.1955(2) -0.3005(5) 0.6373(2) 0.0535(16) Uani 1 1 d .
O2 O 0.1647(2) -0.2012(5) 0.5587(2) 0.0480(14) Uani 1 1 d .
O3 O 0.1963(2) -0.7709(5) 0.6492(2) 0.0510(15) Uani 1 1 d .
O4 O 0.1677(2) -0.8999(4) 0.57667(19) 0.0375(13) Uani 1 1 d .
O5 O 0.12162(18) -0.5845(5) 0.18677(19) 0.0336(12) Uani 1 1 d .
O6 O 0.10548(19) -0.4253(5) 0.1256(2) 0.0475(15) Uani 1 1 d .
O7 O 0.1173(2) -0.5619(5) 0.4210(2) 0.0524(16) Uani 1 1 d .
O8 O 0.3465(2) 0.1144(5) 0.6935(3) 0.0540(16) Uani 1 1 d .
O9 O 0.3050(2) 0.2077(5) 0.7401(2) 0.0484(15) Uani 1 1 d .
O10 O 0.29827(19) 0.6851(5) 0.7398(2) 0.0388(13) Uani 1 1 d .
O11 O 0.3449(2) 0.8042(5) 0.7047(2) 0.0435(14) Uani 1 1 d .
O12 O 0.7122(2) 0.3591(5) 0.6789(2) 0.0472(14) Uani 1 1 d .
O13 O 0.7718(2) 0.5207(6) 0.7014(2) 0.0545(16) Uani 1 1 d .
O14 O 0.4599(3) 0.4778(5) 0.6634(3) 0.090(3) Uani 1 1 d .
O15 O 0.23391(16) -0.0405(4) 0.69011(18) 0.0238(10) Uani 1 1 d .

loop_
_atom_site_aniso_label
_atom_site_aniso_U_11
_atom_site_aniso_U_22
_atom_site_aniso_U_33
_atom_site_aniso_U_23
_atom_site_aniso_U_13
_atom_site_aniso_U_12
Zn1 0.0445(5) 0.0206(4) 0.0272(5) -0.0062(4) 0.0146(4) 0.0011(4)
Zn2 0.0505(6) 0.0273(5) 0.0579(7) 0.0043(4) 0.0344(5) 0.0009(4)
Zn3 0.0505(5) 0.0217(4) 0.0247(5) -0.0018(4) 0.0157(4) 0.0067(4)
Zn4 0.0434(5) 0.0247(5) 0.0456(6) 0.0082(4) 0.0261(5) 0.0031(4)
C1 0.045(4) 0.026(4) 0.024(4) -0.003(3) 0.018(4) 0.000(3)
C2 0.050(5) 0.023(4) 0.021(4) -0.005(3) 0.018(4) 0.003(3)
C3 0.043(4) 0.020(4) 0.019(4) -0.001(3) 0.013(3) 0.003(3)
C4 0.054(5) 0.019(4) 0.028(5) -0.007(3) 0.016(4) -0.005(3)
C5 0.059(5) 0.025(4) 0.021(4) 0.002(3) 0.014(4) 0.002(4)
C6 0.057(5) 0.022(4) 0.044(5) 0.010(4) 0.025(4) 0.009(4)
C7 0.055(5) 0.024(4) 0.042(5) -0.005(4) 0.034(4) -0.002(4)
C8 0.038(4) 0.025(4) 0.030(5) -0.001(3) 0.012(4) 0.000(3)
C9 0.065(5) 0.032(4) 0.023(5) -0.002(3) 0.019(4) -0.004(4)
C10 0.048(5) 0.029(4) 0.021(4) 0.002(3) 0.016(4) 0.004(4)
C11 0.052(5) 0.016(4) 0.036(5) -0.002(3) 0.024(4) -0.004(3)
C12 0.039(4) 0.029(4) 0.026(4) -0.002(3) 0.017(3) -0.007(3)
C13 0.026(4) 0.027(4) 0.024(4) 0.002(3) 0.012(3) 0.004(3)
C14 0.042(4) 0.023(4) 0.031(5) 0.005(3) 0.018(4) -0.005(3)
C15 0.050(5) 0.027(4) 0.020(4) -0.013(3) 0.007(4) -0.008(3)
C16 0.030(4) 0.025(4) 0.025(4) -0.001(3) 0.008(3) 0.001(3)
C17 0.043(5) 0.051(5) 0.040(5) 0.002(4) 0.021(4) 0.001(4)
C18 0.040(5) 0.061(6) 0.050(6) 0.002(5) 0.002(5) -0.001(4)
C19 0.052(6) 0.069(6) 0.026(5) 0.007(4) 0.003(4) 0.003(5)
C20 0.053(5) 0.044(5) 0.027(5) 0.002(4) 0.017(4) -0.002(4)
C21 0.038(4) 0.021(4) 0.025(4) -0.006(3) 0.015(3) 0.005(3)
C22 0.030(4) 0.024(4) 0.032(5) -0.001(3) 0.011(4) -0.004(3)
C23 0.045(5) 0.023(4) 0.053(5) 0.006(4) 0.033(4) 0.003(3)
C24 0.045(5) 0.027(4) 0.053(6) 0.004(4) 0.031(4) 0.006(4)
C25 0.048(5) 0.025(4) 0.063(6) -0.005(4) 0.037(4) 0.001(4)
C26 0.074(6) 0.016(4) 0.093(8) 0.003(4) 0.054(6) 0.009(4)
C27 0.068(6) 0.031(5) 0.124(9) -0.006(5) 0.073(6) 0.004(4)
C28 0.065(6) 0.021(4) 0.092(8) 0.006(4) 0.053(5) 0.004(4)
C29 0.041(5) 0.016(4) 0.047(5) 0.003(3) 0.019(4) 0.000(3)
C30 0.053(5) 0.024(4) 0.044(5) 0.002(4) 0.023(4) 0.000(4)
C31 0.090(7) 0.042(6) 0.135(10) 0.020(6) 0.081(7) 0.021(5)
C32 0.058(6) 0.030(5) 0.097(8) 0.012(5) 0.058(6) 0.011(4)
C33 0.047(5) 0.039(5) 0.085(8) -0.003(5) 0.035(5) -0.003(4)
C34 0.035(5) 0.048(5) 0.054(6) -0.004(4) 0.019(4) 0.003(4)
C35 0.039(4) 0.029(4) 0.036(5) 0.003(3) 0.020(4) 0.008(3)
C36 0.050(5) 0.042(5) 0.050(6) -0.001(4) 0.027(4) -0.006(4)
C37 0.069(6) 0.039(5) 0.063(7) 0.005(4) 0.043(5) 0.005(5)
C38 0.040(5) 0.033(4) 0.038(5) 0.004(4) 0.018(4) 0.005(4)
C39 0.048(5) 0.061(6) 0.034(5) 0.006(4) 0.018(4) 0.001(4)
C40 0.072(7) 0.066(7) 0.053(6) 0.018(5) 0.029(5) 0.000(5)
C41 0.076(7) 0.085(8) 0.065(7) 0.018(6) 0.047(6) -0.012(6)
C42 0.050(5) 0.060(6) 0.055(7) 0.009(5) 0.027(5) -0.006(4)
C43 0.051(5) 0.029(4) 0.040(5) 0.003(4) 0.022(4) 0.003(4)
C44 0.046(5) 0.034(5) 0.036(5) -0.007(4) 0.024(4) -0.005(4)
C45 0.050(5) 0.049(6) 0.056(6) 0.002(5) 0.014(5) -0.006(4)
C46 0.147(8) 0.056(6) 0.096(8) -0.014(6) 0.056(6) -0.026(6)
C47 0.129(7) 0.054(6) 0.076(7) 0.002(5) 0.042(6) -0.018(5)
C48 0.054(5) 0.042(5) 0.053(6) -0.007(5) 0.026(5) -0.012(4)
C49 0.105(8) 0.036(6) 0.058(8) -0.003(5) 0.002(6) 0.001(5)
C50 0.089(7) 0.033(5) 0.064(8) -0.002(5) 0.000(6) 0.007(5)
C51 0.043(5) 0.054(6) 0.061(7) 0.002(5) 0.024(5) -0.008(4)
C52 0.065(6) 0.036(5) 0.058(6) -0.016(4) 0.038(5) -0.011(4)
C53 0.055(5) 0.040(5) 0.047(6) -0.002(4) 0.035(4) -0.006(4)
C54 0.039(5) 0.053(6) 0.064(6) -0.024(5) 0.029(5) -0.003(4)
C55 0.052(5) 0.042(5) 0.046(6) -0.013(4) 0.030(4) -0.002(4)
C56 0.060(6) 0.049(6) 0.054(6) -0.024(5) 0.010(5) -0.002(5)
C57 0.058(6) 0.029(5) 0.049(6) -0.013(4) 0.006(4) -0.010(4)
C58 0.080(7) 0.045(6) 0.054(7) 0.000(5) 0.003(5) 0.004(5)
C59 0.077(7) 0.048(6) 0.074(8) 0.003(5) 0.019(6) -0.011(5)
C60 0.061(6) 0.037(5) 0.058(6) -0.007(4) 0.018(5) -0.003(5)
C61 0.059(6) 0.039(5) 0.061(7) -0.001(4) 0.015(5) 0.001(5)
C62 0.065(6) 0.033(5) 0.066(7) -0.009(4) 0.023(5) -0.005(4)
C63 0.068(6) 0.049(6) 0.059(7) -0.007(5) 0.017(5) -0.009(5)
C64 0.068(7) 0.056(6) 0.079(8) -0.020(5) 0.037(6) -0.013(5)
C65 0.066(7) 0.089(9) 0.065(7) -0.022(6) 0.032(6) -0.028(6)
C66 0.062(6) 0.063(7) 0.040(6) 0.004(5) 0.026(5) -0.008(5)
C67 0.077(7) 0.051(6) 0.065(7) 0.007(5) 0.033(6) 0.005(5)
C68 0.063(7) 0.049(6) 0.079(8) -0.010(5) 0.021(5) -0.001(5)
C69 0.061(6) 0.107(9) 0.059(7) 0.021(6) 0.032(5) -0.021(6)
C70 0.118(9) 0.106(10) 0.091(9) -0.038(8) 0.074(8) -0.069(8)
C71 0.109(8) 0.060(7) 0.044(7) 0.003(5) 0.034(6) -0.007(6)
N1 0.042(4) 0.034(4) 0.033(4) -0.013(3) 0.016(3) -0.007(3)
N2 0.055(5) 0.066(5) 0.056(5) -0.027(4) 0.028(4) 0.000(4)
N3 0.046(4) 0.043(4) 0.033(4) -0.020(3) 0.013(3) -0.005(3)
N4 0.068(5) 0.048(5) 0.051(5) -0.008(4) 0.034(4) -0.016(4)
N5 0.127(8) 0.131(9) 0.073(7) -0.045(6) 0.061(6) -0.078(7)
N6 0.058(5) 0.089(7) 0.045(5) 0.004(5) 0.021(4) -0.002(4)
N7 0.043(4) 0.032(4) 0.037(4) 0.001(3) 0.019(3) -0.007(3)
N8 0.068(5) 0.052(5) 0.081(6) -0.015(4) 0.056(5) -0.017(4)
N9 0.046(4) 0.040(4) 0.047(5) 0.007(3) 0.027(3) -0.007(3)
O1 0.102(5) 0.034(3) 0.033(4) -0.008(3) 0.035(3) -0.010(3)
O2 0.087(4) 0.018(3) 0.046(4) -0.010(3) 0.035(3) -0.006(3)
O3 0.109(5) 0.025(3) 0.014(3) -0.001(2) 0.021(3) -0.007(3)
O4 0.065(3) 0.016(3) 0.025(3) -0.002(2) 0.013(3) 0.005(2)
O5 0.038(3) 0.042(3) 0.021(3) 0.015(2) 0.011(2) 0.002(2)
O6 0.042(3) 0.038(3) 0.069(4) 0.029(3) 0.030(3) 0.008(3)
O7 0.102(5) 0.028(3) 0.017(3) -0.003(2) 0.014(3) -0.008(3)
O8 0.076(4) 0.023(3) 0.088(5) -0.015(3) 0.058(4) -0.006(3)
O9 0.069(4) 0.033(3) 0.062(4) -0.006(3) 0.047(3) -0.010(3)
O10 0.046(3) 0.035(3) 0.045(4) 0.007(2) 0.029(3) 0.010(2)
O11 0.054(3) 0.026(3) 0.063(4) 0.003(3) 0.036(3) 0.006(2)
O12 0.057(3) 0.039(3) 0.042(4) 0.009(3) 0.017(3) -0.005(3)
O13 0.062(4) 0.061(4) 0.041(4) -0.002(3) 0.023(3) -0.029(3)
O14 0.109(5) 0.029(3) 0.200(8) 0.017(4) 0.131(6) 0.014(3)
O15 0.030(2) 0.016(2) 0.028(3) 0.002(2) 0.014(2) 0.0013(19)

loop_
_atom_type_symbol
_atom_type_description
_atom_type_scat_dispersion_real
_atom_type_scat_dispersion_imag
_atom_type_scat_source
C C 0.0033 0.0016 'International Tables Vol C Tables 4.2.6.8 and 6.1.1.4'
H H 0.0000 0.0000 'International Tables Vol C Tables 4.2.6.8 and 6.1.1.4'
N N 0.0061 0.0033 'International Tables Vol C Tables 4.2.6.8 and 6.1.1.4'
O O 0.0106 0.0060 'International Tables Vol C Tables 4.2.6.8 and 6.1.1.4'
Zn Zn 0.2839 1.4301 'International Tables Vol C Tables 4.2.6.8 and 6.1.1.4'

loop_
_geom_angle_atom_site_label_1
_geom_angle_atom_site_label_2
_geom_angle_atom_site_label_3
_geom_angle
_geom_angle_site_symmetry_1
_geom_angle_site_symmetry_3
O6 Zn1 O15 106.9(2) 4_556 .
O6 Zn1 O2 104.8(2) 4_556 .
O15 Zn1 O2 132.2(2) . .
O6 Zn1 O4 102.0(2) 4_556 1_565
O15 Zn1 O4 104.95(18) . 1_565
O2 Zn1 O4 102.3(2) . 1_565
O6 Zn1 O1 95.0(2) 4_556 .
O15 Zn1 O1 84.62(18) . .
O2 Zn1 O1 57.7(2) . .
O4 Zn1 O1 156.81(19) 1_565 .
O6 Zn1 C7 99.4(2) 4_556 .
O15 Zn1 C7 110.0(2) . .
O2 Zn1 C7 29.2(2) . .
O4 Zn1 C7 131.0(2) 1_565 .
O1 Zn1 C7 28.6(2) . .
O6 Zn1 Zn3 81.41(15) 4_556 .
O15 Zn1 Zn3 39.51(12) . .
O2 Zn1 Zn3 171.64(17) . .
O4 Zn1 Zn3 81.50(13) 1_565 .
O1 Zn1 Zn3 116.86(13) . .
C7 Zn1 Zn3 145.4(2) . .
O6 Zn1 Zn2 143.31(17) 4_556 .
O15 Zn1 Zn2 36.45(12) . .
O2 Zn1 Zn2 105.37(16) . .
O4 Zn1 Zn2 91.37(14) 1_565 .
O1 Zn1 Zn2 83.99(14) . .
C7 Zn1 Zn2 96.88(17) . .
Zn3 Zn1 Zn2 66.86(3) . .
O8 Zn2 O15 125.1(2) . .
O8 Zn2 O11 109.9(2) . 1_545
O15 Zn2 O11 112.94(19) . 1_545
O8 Zn2 N4 98.8(3) . 2_646
O15 Zn2 N4 111.5(2) . 2_646
O11 Zn2 N4 93.0(2) 1_545 2_646
O8 Zn2 Zn4 136.52(18) . .
O15 Zn2 Zn4 38.29(12) . .
O11 Zn2 Zn4 75.90(15) 1_545 .
N4 Zn2 Zn4 124.4(2) 2_646 .
O8 Zn2 Zn1 132.71(18) . .
O15 Zn2 Zn1 38.00(13) . .
O11 Zn2 Zn1 117.00(15) 1_545 .
N4 Zn2 Zn1 73.48(19) 2_646 .
Zn4 Zn2 Zn1 64.90(3) . .
O15 Zn3 O3 95.98(19) . 1_565
O15 Zn3 N1 161.0(2) . .
O3 Zn3 N1 93.4(2) 1_565 .
O15 Zn3 O5 104.48(17) . 4_556
O3 Zn3 O5 92.6(2) 1_565 4_556
N1 Zn3 O5 91.5(2) . 4_556
O15 Zn3 O13 90.25(18) . 2_646
O3 Zn3 O13 169.3(2) 1_565 2_646
N1 Zn3 O13 78.2(2) . 2_646
O5 Zn3 O13 94.3(2) 4_556 2_646
O15 Zn3 Zn1 39.04(12) . .
O3 Zn3 Zn1 73.66(14) 1_565 .
N1 Zn3 Zn1 159.75(17) . .
O5 Zn3 Zn1 74.01(12) 4_556 .
O13 Zn3 Zn1 116.21(15) 2_646 .
O15 Zn4 O10 113.81(19) . 1_545
O15 Zn4 N7 122.0(2) . .
O10 Zn4 N7 109.1(2) 1_545 .
O15 Zn4 O12 115.2(2) . 2_646
O10 Zn4 O12 94.4(2) 1_545 2_646
N7 Zn4 O12 97.9(2) . 2_646
O15 Zn4 Zn2 37.21(12) . .
O10 Zn4 Zn2 79.46(15) 1_545 .
N7 Zn4 Zn2 154.02(18) . .
O12 Zn4 Zn2 105.97(16) 2_646 .
C6 C1 C2 119.4(7) . .
C6 C1 C7 121.6(7) . .
C2 C1 C7 118.8(7) . .
C3 C2 C1 120.8(7) . .
C3 C2 H2 119.6 . .
C1 C2 H2 119.6 . .
C2 C3 C4 119.6(6) . .
C2 C3 C8 119.0(6) . .
C4 C3 C8 121.3(6) . .
C5 C4 C3 120.5(7) . .
C5 C4 H4 119.7 . .
C3 C4 H4 119.7 . .
O7 C5 C4 126.0(7) . .
O7 C5 C6 115.0(6) . .
C4 C5 C6 119.0(7) . .
C1 C6 C5 120.7(7) . .
C1 C6 H6 119.7 . .
C5 C6 H6 119.7 . .
O1 C7 O2 121.2(7) . .
O1 C7 C1 119.6(7) . .
O2 C7 C1 119.2(7) . .
O1 C7 Zn1 71.1(4) . .
O2 C7 Zn1 50.5(4) . .
C1 C7 Zn1 167.9(6) . .
O3 C8 O4 125.7(7) . .
O3 C8 C3 115.8(6) . .
O4 C8 C3 118.5(7) . .
O7 C9 C10 109.4(6) . .
O7 C9 H9A 109.8 . .
C10 C9 H9A 109.8 . .
O7 C9 H9B 109.8 . .
C10 C9 H9B 109.8 . .
H9A C9 H9B 108.2 . .
C11 C10 C15 119.0(7) . .
C11 C10 C9 119.7(6) . .
C15 C10 C9 121.3(6) . .
C10 C11 C12 119.9(6) . .
C10 C11 H11 120.0 . .
C12 C11 H11 120.0 . .
C13 C12 C11 121.7(6) . .
C13 C12 H12 119.1 . .
C11 C12 H12 119.1 . .
C12 C13 C14 116.7(6) . .
C12 C13 C16 120.8(6) . .
C14 C13 C16 122.3(6) . .
C15 C14 C13 122.2(6) . .
C15 C14 H14 118.9 . .
C13 C14 H14 118.9 . .
C14 C15 C10 120.3(6) . .
C14 C15 H15 119.8 . .
C10 C15 H15 119.8 . .
C17 C16 C21 118.9(7) . .
C17 C16 C13 117.5(6) . .
C21 C16 C13 123.6(6) . .
C16 C17 C18 121.6(8) . .
C16 C17 H17 119.2 . .
C18 C17 H17 119.2 . .
C19 C18 C17 119.0(8) . .
C19 C18 H18 120.5 . .
C17 C18 H18 120.5 . .
C20 C19 C18 120.2(8) . .
C20 C19 H19 119.9 . .
C18 C19 H19 119.9 . .
C19 C20 C21 122.0(8) . .
C19 C20 H20 119.0 . .
C21 C20 H20 119.0 . .
C20 C21 C16 118.4(6) . .
C20 C21 C22 117.2(7) . .
C16 C21 C22 124.3(6) . .
O5 C22 O6 125.2(6) . .
O5 C22 C21 120.6(6) . .
O6 C22 C21 114.1(6) . .
C28 C23 C24 119.8(7) . .
C28 C23 C29 121.7(7) . .
C24 C23 C29 118.5(6) . .
C25 C24 C23 121.4(7) . .
C25 C24 H24 119.3 . .
C23 C24 H24 119.3 . .
C24 C25 C26 118.9(7) . .
C24 C25 C30 120.3(7) . .
C26 C25 C30 120.8(7) . .
C27 C26 C25 120.5(7) . .
C27 C26 H26 119.7 . .
C25 C26 H26 119.7 . .
O14 C27 C26 125.0(7) . .
O14 C27 C28 115.6(7) . .
C26 C27 C28 119.3(7) . .
C23 C28 C27 120.1(7) . .
C23 C28 H28 120.0 . .
C27 C28 H28 120.0 . .
O10 C29 O11 126.0(7) . .
O10 C29 C23 117.0(6) . .
O11 C29 C23 117.0(7) . .
O9 C30 O8 123.4(7) . .
O9 C30 C25 120.7(7) . .
O8 C30 C25 115.9(7) . .
O14 C31 C32 107.0(7) . .
O14 C31 H31A 110.3 . .
C32 C31 H31A 110.3 . .
O14 C31 H31B 110.3 . .
C32 C31 H31B 110.3 . .
H31A C31 H31B 108.6 . .
C33 C32 C37 119.4(7) . .
C33 C32 C31 119.8(9) . .
C37 C32 C31 120.8(9) . .
C32 C33 C34 121.1(8) . .
C32 C33 H33 119.4 . .
C34 C33 H33 119.4 . .
C35 C34 C33 119.8(8) . .
C35 C34 H34 120.1 . .
C33 C34 H34 120.1 . .
C36 C35 C34 119.1(7) . .
C36 C35 C38 120.8(7) . .
C34 C35 C38 120.0(7) . .
C35 C36 C37 121.0(8) . .
C35 C36 H36 119.5 . .
C37 C36 H36 119.5 . .
C36 C37 C32 119.6(9) . .
C36 C37 H37 120.2 . .
C32 C37 H37 120.2 . .
C43 C38 C39 117.0(7) . .
C43 C38 C35 124.1(7) . .
C39 C38 C35 118.8(7) . .
C38 C39 C40 122.5(8) . .
C38 C39 H39 118.7 . .
C40 C39 H39 118.7 . .
C41 C40 C39 119.1(9) . .
C41 C40 H40 120.5 . .
C39 C40 H40 120.5 . .
C42 C41 C40 120.2(8) . .
C42 C41 H41 119.9 . .
C40 C41 H41 119.9 . .
C41 C42 C43 119.8(8) . .
C41 C42 H42 120.1 . .
C43 C42 H42 120.1 . .
C38 C43 C42 121.4(8) . .
C38 C43 C44 123.0(7) . .
C42 C43 C44 115.6(7) . .
O13 C44 O12 122.8(7) . .
O13 C44 C43 119.0(7) . .
O12 C44 C43 118.1(7) . .
C50 C45 C46 112.2(9) . .
C50 C45 C45 123.5(11) . 3_546
C46 C45 C45 124.3(11) . 3_546
C47 C46 C45 124.2(11) . .
C47 C46 H46 117.9 . .
C45 C46 H46 117.9 . .
C48 C47 C46 121.6(11) . .
C48 C47 H47 119.2 . .
C46 C47 H47 119.2 . .
C47 C48 C49 116.7(10) . .
C47 C48 C51 120.4(9) . .
C49 C48 C51 122.9(8) . .
C50 C49 C48 122.1(9) . .
C50 C49 H49 119.0 . .
C48 C49 H49 119.0 . .
C49 C50 C45 123.1(9) . .
C49 C50 H50 118.4 . .
C45 C50 H50 118.4 . .
N9 C51 C48 110.0(7) . .
N9 C51 H51A 109.7 . .
C48 C51 H51A 109.7 . .
N9 C51 H51B 109.7 . .
C48 C51 H51B 109.7 . .
H51A C51 H51B 108.2 . .
N8 C52 N7 115.4(7) . .
N8 C52 H52 122.3 . .
N7 C52 H52 122.3 . .
N7 C53 N9 111.0(7) . .
N7 C53 H53 124.5 . .
N9 C53 H53 124.5 . .
N2 C54 N1 112.6(7) . .
N2 C54 H54 123.7 . .
N1 C54 H54 123.7 . .
N1 C55 N3 111.1(7) . .
N1 C55 H55 124.5 . .
N3 C55 H55 124.5 . .
N3 C56 C57 108.8(7) . .
N3 C56 H56A 109.9 . .
C57 C56 H56A 109.9 . .
N3 C56 H56B 109.9 . .
C57 C56 H56B 109.9 . .
H56A C56 H56B 108.3 . .
C58 C57 C62 118.3(8) . .
C58 C57 C56 121.0(8) . .
C62 C57 C56 120.7(8) . .
C57 C58 C59 120.4(9) . .
C57 C58 H58 119.8 . .
C59 C58 H58 119.8 . .
C60 C59 C58 121.1(9) . .
C60 C59 H59 119.4 . .
C58 C59 H59 119.4 . .
C61 C60 C59 117.3(8) . .
C61 C60 C63 119.9(8) . .
C59 C60 C63 122.7(9) . .
C62 C61 C60 121.0(8) . .
C62 C61 H61 119.5 . .
C60 C61 H61 119.5 . .
C61 C62 C57 121.8(9) . .
C61 C62 H62 119.1 . .
C57 C62 H62 119.1 . .
C64 C63 C68 117.8(9) . .
C64 C63 C60 121.2(9) . .
C68 C63 C60 120.9(8) . .
C63 C64 C65 120.3(9) . .
C63 C64 H64 119.9 . .
C65 C64 H64 119.9 . .
C66 C65 C64 122.1(9) . .
C66 C65 H65 119.0 . .
C64 C65 H65 119.0 . .
C65 C66 C67 117.0(9) . .
C65 C66 C69 120.3(9) . .
C67 C66 C69 122.8(9) . .
C68 C67 C66 122.8(9) . .
C68 C67 H67 118.6 . .
C66 C67 H67 118.6 . .
C67 C68 C63 120.0(9) . .
C67 C68 H68 120.0 . .
C63 C68 H68 120.0 . .
N6 C69 C66 110.6(8) . .
N6 C69 H69A 109.5 . .
C66 C69 H69A 109.5 . .
N6 C69 H69B 109.5 . .
C66 C69 H69B 109.5 . .
H69A C69 H69B 108.1 . .
N4 C70 N5 113.8(10) . .
N4 C70 H70 123.1 . .
N5 C70 H70 123.1 . .
N6 C71 N4 111.6(9) . .
N6 C71 H71 124.2 . .
N4 C71 H71 124.2 . .
C55 N1 C54 102.9(6) . .
C55 N1 Zn3 127.8(5) . .
C54 N1 Zn3 125.8(5) . .
C54 N2 N3 104.4(6) . .
C55 N3 N2 109.0(6) . .
C55 N3 C56 128.9(7) . .
N2 N3 C56 122.0(7) . .
C70 N4 C71 101.8(8) . .
C70 N4 Zn2 134.0(8) . 2_656
C71 N4 Zn2 121.0(6) . 2_656
N6 N5 C70 102.9(9) . .
C71 N6 N5 109.9(8) . .
C71 N6 C69 126.7(9) . .
N5 N6 C69 122.5(9) . .
C53 N7 C52 102.2(6) . .
C53 N7 Zn4 129.4(5) . .
C52 N7 Zn4 128.1(5) . .
C52 N8 N9 102.2(6) . .
C53 N9 N8 109.2(6) . .
C53 N9 C51 129.4(7) . .
N8 N9 C51 121.3(6) . .
C7 O1 Zn1 80.3(4) . .
C7 O2 Zn1 100.3(5) . .
C8 O3 Zn3 134.7(5) . 1_545
C8 O4 Zn1 123.9(5) . 1_545
C22 O5 Zn3 130.1(4) . 4
C22 O6 Zn1 124.8(4) . 4
C5 O7 C9 118.8(5) . .
C30 O8 Zn2 117.0(5) . .
C29 O10 Zn4 127.1(5) . 1_565
C29 O11 Zn2 127.7(5) . 1_565
C44 O12 Zn4 110.0(5) . 2_656
C44 O13 Zn3 135.4(5) . 2_656
C27 O14 C31 117.7(6) . .
Zn2 O15 Zn4 104.50(19) . .
Zn2 O15 Zn1 105.5(2) . .
Zn4 O15 Zn1 114.1(2) . .
Zn2 O15 Zn3 121.0(2) . .
Zn4 O15 Zn3 110.6(2) . .
Zn1 O15 Zn3 101.44(18) . .

loop_
_geom_bond_atom_site_label_1
_geom_bond_atom_site_label_2
_geom_bond_distance
_geom_bond_site_symmetry_2
Zn1 O6 1.955(5) 4_556
Zn1 O15 1.965(4) .
Zn1 O2 1.982(5) .
Zn1 O4 2.002(5) 1_565
Zn1 O1 2.426(5) .
Zn1 C7 2.528(7) .
Zn1 Zn3 3.0570(12) .
Zn1 Zn2 3.0747(13) .
Zn2 O8 1.894(5) .
Zn2 O15 1.896(4) .
Zn2 O11 1.986(5) 1_545
Zn2 N4 2.070(7) 2_646
Zn2 Zn4 3.0361(12) .
Zn3 O15 1.984(4) .
Zn3 O3 2.014(5) 1_565
Zn3 N1 2.022(6) .
Zn3 O5 2.095(5) 4_556
Zn3 O13 2.290(6) 2_646
Zn4 O15 1.943(4) .
Zn4 O10 1.946(5) 1_545
Zn4 N7 1.985(6) .
Zn4 O12 2.016(5) 2_646
C1 C6 1.361(10) .
C1 C2 1.383(10) .
C1 C7 1.504(10) .
C2 C3 1.368(9) .
C2 H2 0.9300 .
C3 C4 1.377(9) .
C3 C8 1.507(9) .
C4 C5 1.375(9) .
C4 H4 0.9300 .
C5 O7 1.350(8) .
C5 C6 1.396(10) .
C6 H6 0.9300 .
C7 O1 1.228(9) .
C7 O2 1.254(9) .
C8 O3 1.218(8) .
C8 O4 1.253(8) .
C9 O7 1.411(8) .
C9 C10 1.488(9) .
C9 H9A 0.9700 .
C9 H9B 0.9700 .
C10 C11 1.370(9) .
C10 C15 1.375(9) .
C11 C12 1.382(9) .
C11 H11 0.9300 .
C12 C13 1.374(9) .
C12 H12 0.9300 .
C13 C14 1.385(9) .
C13 C16 1.480(9) .
C14 C15 1.356(9) .
C14 H14 0.9300 .
C15 H15 0.9300 .
C16 C17 1.371(9) .
C16 C21 1.410(9) .
C17 C18 1.381(11) .
C17 H17 0.9300 .
C18 C19 1.375(11) .
C18 H18 0.9300 .
C19 C20 1.355(10) .
C19 H19 0.9300 .
C20 C21 1.377(9) .
C20 H20 0.9300 .
C21 C22 1.509(9) .
C22 O5 1.244(8) .
C22 O6 1.252(8) .
C23 C28 1.365(10) .
C23 C24 1.375(9) .
C23 C29 1.494(9) .
C24 C25 1.367(9) .
C24 H24 0.9300 .
C25 C26 1.396(10) .
C25 C30 1.488(10) .
C26 C27 1.370(10) .
C26 H26 0.9300 .
C27 O14 1.358(9) .
C27 C28 1.403(10) .
C28 H28 0.9300 .
C29 O10 1.228(8) .
C29 O11 1.255(8) .
C30 O9 1.228(8) .
C30 O8 1.273(9) .
C31 O14 1.430(9) .
C31 C32 1.511(11) .
C31 H31A 0.9700 .
C31 H31B 0.9700 .
C32 C33 1.347(12) .
C32 C37 1.389(12) .
C33 C34 1.381(11) .
C33 H33 0.9300 .
C34 C35 1.376(10) .
C34 H34 0.9300 .
C35 C36 1.365(10) .
C35 C38 1.496(10) .
C36 C37 1.372(10) .
C36 H36 0.9300 .
C37 H37 0.9300 .
C38 C43 1.378(10) .
C38 C39 1.380(10) .
C39 C40 1.388(11) .
C39 H39 0.9300 .
C40 C41 1.374(12) .
C40 H40 0.9300 .
C41 C42 1.366(12) .
C41 H41 0.9300 .
C42 C43 1.401(10) .
C42 H42 0.9300 .
C43 C44 1.496(10) .
C44 O13 1.239(8) .
C44 O12 1.259(8) .
C45 C50 1.381(12) .
C45 C46 1.406(14) .
C45 C45 1.431(17) 3_546
C46 C47 1.338(14) .
C46 H46 0.9300 .
C47 C48 1.334(13) .
C47 H47 0.9300 .
C48 C49 1.370(12) .
C48 C51 1.498(11) .
C49 C50 1.345(13) .
C49 H49 0.9300 .
C50 H50 0.9300 .
C51 N9 1.459(9) .
C51 H51A 0.9700 .
C51 H51B 0.9700 .
C52 N8 1.288(9) .
C52 N7 1.346(9) .
C52 H52 0.9300 .
C53 N7 1.298(9) .
C53 N9 1.316(9) .
C53 H53 0.9300 .
C54 N2 1.297(10) .
C54 N1 1.372(9) .
C54 H54 0.9300 .
C55 N1 1.306(9) .
C55 N3 1.313(9) .
C55 H55 0.9300 .
C56 N3 1.461(9) .
C56 C57 1.491(11) .
C56 H56A 0.9700 .
C56 H56B 0.9700 .
C57 C58 1.364(12) .
C57 C62 1.371(11) .
C58 C59 1.398(12) .
C58 H58 0.9300 .
C59 C60 1.383(12) .
C59 H59 0.9300 .
C60 C61 1.381(11) .
C60 C63 1.466(12) .
C61 C62 1.368(11) .
C61 H61 0.9300 .
C62 H62 0.9300 .
C63 C64 1.379(12) .
C63 C68 1.400(12) .
C64 C65 1.387(12) .
C64 H64 0.9300 .
C65 C66 1.358(12) .
C65 H65 0.9300 .
C66 C67 1.380(12) .
C66 C69 1.492(11) .
C67 C68 1.354(11) .
C67 H67 0.9300 .
C68 H68 0.9300 .
C69 N6 1.464(11) .
C69 H69A 0.9700 .
C69 H69B 0.9700 .
C70 N4 1.317(12) .
C70 N5 1.331(13) .
C70 H70 0.9300 .
C71 N6 1.287(11) .
C71 N4 1.318(11) .
C71 H71 0.9300 .
N2 N3 1.345(8) .
N4 Zn2 2.070(7) 2_656
N5 N6 1.307(11) .
N8 N9 1.352(9) .
O3 Zn3 2.014(5) 1_545
O4 Zn1 2.002(5) 1_545
O5 Zn3 2.095(5) 4
O6 Zn1 1.955(5) 4
O10 Zn4 1.946(5) 1_565
O11 Zn2 1.986(5) 1_565
O12 Zn4 2.016(5) 2_656
O13 Zn3 2.290(6) 2_656

loop_
_geom_torsion_atom_site_label_1
_geom_torsion_atom_site_label_2
_geom_torsion_atom_site_label_3
_geom_torsion_atom_site_label_4
_geom_torsion
_geom_torsion_site_symmetry_1
_geom_torsion_site_symmetry_4
O6 Zn1 Zn2 O8 -93.8(4) 4_556 .
O15 Zn1 Zn2 O8 -95.1(3) . .
O2 Zn1 Zn2 O8 121.7(3) . .
O4 Zn1 Zn2 O8 18.6(3) 1_565 .
O1 Zn1 Zn2 O8 175.9(3) . .
C7 Zn1 Zn2 O8 150.3(3) . .
Zn3 Zn1 Zn2 O8 -61.5(2) . .
O6 Zn1 Zn2 O15 1.3(3) 4_556 .
O2 Zn1 Zn2 O15 -143.2(3) . .
O4 Zn1 Zn2 O15 113.7(2) 1_565 .
O1 Zn1 Zn2 O15 -89.1(2) . .
C7 Zn1 Zn2 O15 -114.7(3) . .
Zn3 Zn1 Zn2 O15 33.5(2) . .
O6 Zn1 Zn2 O11 94.6(3) 4_556 1_545
O15 Zn1 Zn2 O11 93.4(3) . 1_545
O2 Zn1 Zn2 O11 -49.8(2) . 1_545
O4 Zn1 Zn2 O11 -152.9(2) 1_565 1_545
O1 Zn1 Zn2 O11 4.3(2) . 1_545
C7 Zn1 Zn2 O11 -21.3(3) . 1_545
Zn3 Zn1 Zn2 O11 126.90(18) . 1_545
O6 Zn1 Zn2 N4 179.5(3) 4_556 2_646
O15 Zn1 Zn2 N4 178.2(3) . 2_646
O2 Zn1 Zn2 N4 35.0(3) . 2_646
O4 Zn1 Zn2 N4 -68.1(3) 1_565 2_646
O1 Zn1 Zn2 N4 89.1(2) . 2_646
C7 Zn1 Zn2 N4 63.5(3) . 2_646
Zn3 Zn1 Zn2 N4 -148.2(2) . 2_646
O6 Zn1 Zn2 Zn4 37.4(3) 4_556 .
O15 Zn1 Zn2 Zn4 36.08(19) . .
O2 Zn1 Zn2 Zn4 -107.11(17) . .
O4 Zn1 Zn2 Zn4 149.78(14) 1_565 .
O1 Zn1 Zn2 Zn4 -52.99(13) . .
C7 Zn1 Zn2 Zn4 -78.59(18) . .
Zn3 Zn1 Zn2 Zn4 69.63(3) . .
O6 Zn1 Zn3 O15 130.1(3) 4_556 .
O2 Zn1 Zn3 O15 -8.9(11) . .
O4 Zn1 Zn3 O15 -126.2(2) 1_565 .
O1 Zn1 Zn3 O15 38.8(2) . .
C7 Zn1 Zn3 O15 36.0(3) . .
Zn2 Zn1 Zn3 O15 -31.07(19) . .
O6 Zn1 Zn3 O3 -107.6(2) 4_556 1_565
O15 Zn1 Zn3 O3 122.3(3) . 1_565
O2 Zn1 Zn3 O3 113.4(11) . 1_565
O4 Zn1 Zn3 O3 -4.0(2) 1_565 1_565
O1 Zn1 Zn3 O3 161.1(2) . 1_565
C7 Zn1 Zn3 O3 158.2(3) . 1_565
Zn2 Zn1 Zn3 O3 91.20(18) . 1_565
O6 Zn1 Zn3 N1 -55.8(5) 4_556 .
O15 Zn1 Zn3 N1 174.1(6) . .
O2 Zn1 Zn3 N1 165.3(12) . .
O4 Zn1 Zn3 N1 47.9(5) 1_565 .
O1 Zn1 Zn3 N1 -147.1(5) . .
C7 Zn1 Zn3 N1 -149.9(6) . .
Zn2 Zn1 Zn3 N1 143.1(5) . .
O6 Zn1 Zn3 O5 -9.9(2) 4_556 4_556
O15 Zn1 Zn3 O5 -140.0(2) . 4_556
O2 Zn1 Zn3 O5 -148.9(11) . 4_556
O4 Zn1 Zn3 O5 93.7(2) 1_565 4_556
O1 Zn1 Zn3 O5 -101.2(2) . 4_556
C7 Zn1 Zn3 O5 -104.1(3) . 4_556
Zn2 Zn1 Zn3 O5 -171.10(14) . 4_556
O6 Zn1 Zn3 O13 76.9(2) 4_556 2_646
O15 Zn1 Zn3 O13 -53.2(2) . 2_646
O2 Zn1 Zn3 O13 -62.0(11) . 2_646
O4 Zn1 Zn3 O13 -179.4(2) 1_565 2_646
O1 Zn1 Zn3 O13 -14.4(2) . 2_646
C7 Zn1 Zn3 O13 -17.2(3) . 2_646
Zn2 Zn1 Zn3 O13 -84.25(15) . 2_646
O8 Zn2 Zn4 O15 90.7(3) . .
O11 Zn2 Zn4 O15 -165.2(3) 1_545 .
N4 Zn2 Zn4 O15 -81.3(3) 2_646 .
Zn1 Zn2 Zn4 O15 -35.8(2) . .
O8 Zn2 Zn4 O10 -111.8(3) . 1_545
O15 Zn2 Zn4 O10 157.5(3) . 1_545
O11 Zn2 Zn4 O10 -7.7(2) 1_545 1_545
N4 Zn2 Zn4 O10 76.2(3) 2_646 1_545
Zn1 Zn2 Zn4 O10 121.70(16) . 1_545
O8 Zn2 Zn4 N7 135.9(5) . .
O15 Zn2 Zn4 N7 45.2(5) . .
O11 Zn2 Zn4 N7 -120.0(4) 1_545 .
N4 Zn2 Zn4 N7 -36.1(5) 2_646 .
Zn1 Zn2 Zn4 N7 9.4(4) . .
O8 Zn2 Zn4 O12 -20.2(3) . 2_646
O15 Zn2 Zn4 O12 -110.9(3) . 2_646
O11 Zn2 Zn4 O12 83.9(2) 1_545 2_646
N4 Zn2 Zn4 O12 167.8(3) 2_646 2_646
Zn1 Zn2 Zn4 O12 -146.68(16) . 2_646
C6 C1 C2 C3 0.3(11) . .
C7 C1 C2 C3 176.2(6) . .
C1 C2 C3 C4 0.4(11) . .
C1 C2 C3 C8 -177.8(6) . .
C2 C3 C4 C5 -0.3(11) . .
C8 C3 C4 C5 177.8(7) . .
C3 C4 C5 O7 179.5(7) . .
C3 C4 C5 C6 -0.5(11) . .
C2 C1 C6 C5 -1.1(11) . .
C7 C1 C6 C5 -176.9(7) . .
O7 C5 C6 C1 -178.7(6) . .
C4 C5 C6 C1 1.2(12) . .
C6 C1 C7 O1 179.4(7) . .
C2 C1 C7 O1 3.6(11) . .
C6 C1 C7 O2 -0.6(11) . .
C2 C1 C7 O2 -176.4(7) . .
C6 C1 C7 Zn1 29(3) . .
C2 C1 C7 Zn1 -147(2) . .
O6 Zn1 C7 O1 -83.2(5) 4_556 .
O15 Zn1 C7 O1 28.7(5) . .
O2 Zn1 C7 O1 173.1(8) . .
O4 Zn1 C7 O1 161.7(4) 1_565 .
Zn3 Zn1 C7 O1 5.3(6) . .
Zn2 Zn1 C7 O1 63.8(4) . .
O6 Zn1 C7 O2 103.7(5) 4_556 .
O15 Zn1 C7 O2 -144.4(5) . .
O4 Zn1 C7 O2 -11.5(6) 1_565 .
O1 Zn1 C7 O2 -173.1(8) . .
Zn3 Zn1 C7 O2 -167.9(4) . .
Zn2 Zn1 C7 O2 -109.3(5) . .
O6 Zn1 C7 C1 70(2) 4_556 .
O15 Zn1 C7 C1 -178(2) . .
O2 Zn1 C7 C1 -33(2) . .
O4 Zn1 C7 C1 -45(3) 1_565 .
O1 Zn1 C7 C1 153(3) . .
Zn3 Zn1 C7 C1 159(2) . .
Zn2 Zn1 C7 C1 -143(2) . .
C2 C3 C8 O3 -0.9(10) . .
C4 C3 C8 O3 -179.0(7) . .
C2 C3 C8 O4 178.1(6) . .
C4 C3 C8 O4 -0.1(10) . .
O7 C9 C10 C11 -159.3(7) . .
O7 C9 C10 C15 21.2(10) . .
C15 C10 C11 C12 1.5(11) . .
C9 C10 C11 C12 -178.0(7) . .
C10 C11 C12 C13 0.4(10) . .
C11 C12 C13 C14 -1.8(10) . .
C11 C12 C13 C16 -177.2(6) . .
C12 C13 C14 C15 1.4(10) . .
C16 C13 C14 C15 176.8(6) . .
C13 C14 C15 C10 0.4(11) . .
C11 C10 C15 C14 -1.9(11) . .
C9 C10 C15 C14 177.6(7) . .
C12 C13 C16 C17 50.0(9) . .
C14 C13 C16 C17 -125.2(7) . .
C12 C13 C16 C21 -133.2(7) . .
C14 C13 C16 C21 51.7(10) . .
C21 C16 C17 C18 1.1(11) . .
C13 C16 C17 C18 178.1(7) . .
C16 C17 C18 C19 -1.5(13) . .
C17 C18 C19 C20 0.5(13) . .
C18 C19 C20 C21 1.0(13) . .
C19 C20 C21 C16 -1.4(11) . .
C19 C20 C21 C22 174.5(7) . .
C17 C16 C21 C20 0.4(10) . .
C13 C16 C21 C20 -176.4(6) . .
C17 C16 C21 C22 -175.2(6) . .
C13 C16 C21 C22 8.0(10) . .
C20 C21 C22 O5 -147.1(7) . .
C16 C21 C22 O5 28.5(10) . .
C20 C21 C22 O6 29.4(9) . .
C16 C21 C22 O6 -155.0(7) . .
C28 C23 C24 C25 -1.7(12) . .
C29 C23 C24 C25 176.5(7) . .
C23 C24 C25 C26 0.9(12) . .
C23 C24 C25 C30 -177.1(7) . .
C24 C25 C26 C27 -0.2(14) . .
C30 C25 C26 C27 177.7(9) . .
C25 C26 C27 O14 -179.4(10) . .
C25 C26 C27 C28 0.3(15) . .
C24 C23 C28 C27 1.9(13) . .
C29 C23 C28 C27 -176.3(8) . .
O14 C27 C28 C23 178.5(9) . .
C26 C27 C28 C23 -1.2(15) . .
C28 C23 C29 O10 -174.4(8) . .
C24 C23 C29 O10 7.4(11) . .
C28 C23 C29 O11 7.9(12) . .
C24 C23 C29 O11 -170.3(7) . .
C24 C25 C30 O9 -14.2(12) . .
C26 C25 C30 O9 167.9(8) . .
C24 C25 C30 O8 164.9(8) . .
C26 C25 C30 O8 -13.0(12) . .
O14 C31 C32 C33 -117.8(9) . .
O14 C31 C32 C37 65.7(11) . .
C37 C32 C33 C34 0.0(13) . .
C31 C32 C33 C34 -176.6(8) . .
C32 C33 C34 C35 0.4(12) . .
C33 C34 C35 C36 -2.2(11) . .
C33 C34 C35 C38 -178.4(7) . .
C34 C35 C36 C37 3.5(12) . .
C38 C35 C36 C37 179.7(7) . .
C35 C36 C37 C32 -3.0(12) . .
C33 C32 C37 C36 1.2(12) . .
C31 C32 C37 C36 177.8(8) . .
C36 C35 C38 C43 44.1(11) . .
C34 C35 C38 C43 -139.7(8) . .
C36 C35 C38 C39 -133.1(8) . .
C34 C35 C38 C39 43.1(10) . .
C43 C38 C39 C40 0.0(12) . .
C35 C38 C39 C40 177.4(8) . .
C38 C39 C40 C41 -0.8(14) . .
C39 C40 C41 C42 0.4(15) . .
C40 C41 C42 C43 0.7(14) . .
C39 C38 C43 C42 1.1(11) . .
C35 C38 C43 C42 -176.2(7) . .
C39 C38 C43 C44 -176.3(7) . .
C35 C38 C43 C44 6.4(11) . .
C41 C42 C43 C38 -1.5(13) . .
C41 C42 C43 C44 176.1(8) . .
C38 C43 C44 O13 -142.7(7) . .
C42 C43 C44 O13 39.7(10) . .
C38 C43 C44 O12 39.7(11) . .
C42 C43 C44 O12 -137.9(8) . .
C50 C45 C46 C47 -0.5(16) . .
C45 C45 C46 C47 -179.6(11) 3_546 .
C45 C46 C47 C48 1.5(19) . .
C46 C47 C48 C49 -2.7(16) . .
C46 C47 C48 C51 -179.9(10) . .
C47 C48 C49 C50 3.1(16) . .
C51 C48 C49 C50 -179.8(9) . .
C48 C49 C50 C45 -2.2(17) . .
C46 C45 C50 C49 0.8(15) . .
C45 C45 C50 C49 179.9(11) 3_546 .
C47 C48 C51 N9 128.0(9) . .
C49 C48 C51 N9 -49.0(11) . .
N3 C56 C57 C58 119.4(9) . .
N3 C56 C57 C62 -59.3(11) . .
C62 C57 C58 C59 0.9(14) . .
C56 C57 C58 C59 -177.9(8) . .
C57 C58 C59 C60 -1.0(15) . .
C58 C59 C60 C61 0.8(14) . .
C58 C59 C60 C63 -175.7(9) . .
C59 C60 C61 C62 -0.7(14) . .
C63 C60 C61 C62 175.9(8) . .
C60 C61 C62 C57 0.7(14) . .
C58 C57 C62 C61 -0.8(13) . .
C56 C57 C62 C61 178.0(8) . .
C61 C60 C63 C64 -132.3(10) . .
C59 C60 C63 C64 44.2(14) . .
C61 C60 C63 C68 44.3(13) . .
C59 C60 C63 C68 -139.2(10) . .
C68 C63 C64 C65 -1.5(15) . .
C60 C63 C64 C65 175.2(9) . .
C63 C64 C65 C66 -0.5(15) . .
C64 C65 C66 C67 3.5(14) . .
C64 C65 C66 C69 -178.0(9) . .
C65 C66 C67 C68 -4.8(14) . .
C69 C66 C67 C68 176.7(9) . .
C66 C67 C68 C63 3.0(15) . .
C64 C63 C68 C67 0.3(15) . .
C60 C63 C68 C67 -176.5(9) . .
C65 C66 C69 N6 -66.8(12) . .
C67 C66 C69 N6 111.6(10) . .
N3 C55 N1 C54 -1.0(9) . .
N3 C55 N1 Zn3 -160.4(5) . .
N2 C54 N1 C55 1.6(10) . .
N2 C54 N1 Zn3 161.7(6) . .
O15 Zn3 N1 C55 37.7(11) . .
O3 Zn3 N1 C55 -81.8(7) 1_565 .
O5 Zn3 N1 C55 -174.5(7) 4_556 .
O13 Zn3 N1 C55 91.4(7) 2_646 .
Zn1 Zn3 N1 C55 -130.9(6) . .
O15 Zn3 N1 C54 -117.4(8) . .
O3 Zn3 N1 C54 123.1(7) 1_565 .
O5 Zn3 N1 C54 30.4(7) 4_556 .
O13 Zn3 N1 C54 -63.7(7) 2_646 .
Zn1 Zn3 N1 C54 74.0(9) . .
N1 C54 N2 N3 -1.6(10) . .
N1 C55 N3 N2 0.1(10) . .
N1 C55 N3 C56 178.3(8) . .
C54 N2 N3 C55 0.9(10) . .
C54 N2 N3 C56 -177.5(8) . .
C57 C56 N3 C55 -30.7(12) . .
C57 C56 N3 N2 147.4(8) . .
N5 C70 N4 C71 1.4(14) . .
N5 C70 N4 Zn2 160.5(8) . 2_656
N6 C71 N4 C70 -1.1(12) . .
N6 C71 N4 Zn2 -163.7(6) . 2_656
N4 C70 N5 N6 -1.2(15) . .
N4 C71 N6 N5 0.5(12) . .
N4 C71 N6 C69 169.4(8) . .
C70 N5 N6 C71 0.4(13) . .
C70 N5 N6 C69 -169.1(9) . .
C66 C69 N6 C71 -73.3(13) . .
C66 C69 N6 N5 94.3(11) . .
N9 C53 N7 C52 0.5(9) . .
N9 C53 N7 Zn4 -173.2(5) . .
N8 C52 N7 C53 -0.3(10) . .
N8 C52 N7 Zn4 173.5(6) . .
O15 Zn4 N7 C53 78.6(7) . .
O10 Zn4 N7 C53 -57.4(7) 1_545 .
O12 Zn4 N7 C53 -154.9(7) 2_646 .
Zn2 Zn4 N7 C53 48.2(9) . .
O15 Zn4 N7 C52 -93.5(7) . .
O10 Zn4 N7 C52 130.4(7) 1_545 .
O12 Zn4 N7 C52 32.9(7) 2_646 .
Zn2 Zn4 N7 C52 -123.9(6) . .
N7 C52 N8 N9 0.0(10) . .
N7 C53 N9 N8 -0.5(9) . .
N7 C53 N9 C51 179.5(7) . .
C52 N8 N9 C53 0.3(9) . .
C52 N8 N9 C51 -179.8(7) . .
C48 C51 N9 C53 -35.7(11) . .
C48 C51 N9 N8 144.3(7) . .
O2 C7 O1 Zn1 6.2(7) . .
C1 C7 O1 Zn1 -173.8(6) . .
O6 Zn1 O1 C7 100.5(5) 4_556 .
O15 Zn1 O1 C7 -153.0(5) . .
O2 Zn1 O1 C7 -3.9(4) . .
O4 Zn1 O1 C7 -37.0(7) 1_565 .
Zn3 Zn1 O1 C7 -176.6(4) . .
Zn2 Zn1 O1 C7 -116.4(4) . .
O1 C7 O2 Zn1 -7.6(8) . .
C1 C7 O2 Zn1 172.4(5) . .
O6 Zn1 O2 C7 -82.7(5) 4_556 .
O15 Zn1 O2 C7 47.6(6) . .
O4 Zn1 O2 C7 171.2(5) 1_565 .
O1 Zn1 O2 C7 3.9(4) . .
Zn3 Zn1 O2 C7 55.2(13) . .
Zn2 Zn1 O2 C7 76.3(5) . .
O4 C8 O3 Zn3 -10.2(12) . 1_545
C3 C8 O3 Zn3 168.6(5) . 1_545
O3 C8 O4 Zn1 2.5(11) . 1_545
C3 C8 O4 Zn1 -176.4(4) . 1_545
O6 C22 O5 Zn3 -10.3(11) . 4
C21 C22 O5 Zn3 165.7(4) . 4
O5 C22 O6 Zn1 26.4(11) . 4
C21 C22 O6 Zn1 -149.9(5) . 4
C4 C5 O7 C9 4.2(12) . .
C6 C5 O7 C9 -175.9(7) . .
C10 C9 O7 C5 173.5(6) . .
O9 C30 O8 Zn2 19.2(11) . .
C25 C30 O8 Zn2 -159.8(5) . .
O15 Zn2 O8 C30 5.4(7) . .
O11 Zn2 O8 C30 -134.0(6) 1_545 .
N4 Zn2 O8 C30 129.5(6) 2_646 .
Zn4 Zn2 O8 C30 -43.8(7) . .
Zn1 Zn2 O8 C30 54.0(7) . .
O11 C29 O10 Zn4 13.3(12) . 1_565
C23 C29 O10 Zn4 -164.3(5) . 1_565
O10 C29 O11 Zn2 -26.5(12) . 1_565
C23 C29 O11 Zn2 151.0(5) . 1_565
O13 C44 O12 Zn4 2.1(9) . 2_656
C43 C44 O12 Zn4 179.6(5) . 2_656
O12 C44 O13 Zn3 -58.1(11) . 2_656
C43 C44 O13 Zn3 124.4(7) . 2_656
C26 C27 O14 C31 -7.2(16) . .
C28 C27 O14 C31 173.1(9) . .
C32 C31 O14 C27 179.6(9) . .
O8 Zn2 O15 Zn4 -122.8(3) . .
O11 Zn2 O15 Zn4 15.6(3) 1_545 .
N4 Zn2 O15 Zn4 118.8(3) 2_646 .
Zn1 Zn2 O15 Zn4 120.6(3) . .
O8 Zn2 O15 Zn1 116.6(3) . .
O11 Zn2 O15 Zn1 -105.0(2) 1_545 .
N4 Zn2 O15 Zn1 -1.8(3) 2_646 .
Zn4 Zn2 O15 Zn1 -120.6(3) . .
O8 Zn2 O15 Zn3 2.6(4) . .
O11 Zn2 O15 Zn3 141.0(2) 1_545 .
N4 Zn2 O15 Zn3 -115.9(3) 2_646 .
Zn4 Zn2 O15 Zn3 125.3(3) . .
Zn1 Zn2 O15 Zn3 -114.0(3) . .
O10 Zn4 O15 Zn2 -24.3(3) 1_545 .
N7 Zn4 O15 Zn2 -158.5(2) . .
O12 Zn4 O15 Zn2 83.2(2) 2_646 .
O10 Zn4 O15 Zn1 90.5(3) 1_545 .
N7 Zn4 O15 Zn1 -43.8(3) . .
O12 Zn4 O15 Zn1 -162.0(2) 2_646 .
Zn2 Zn4 O15 Zn1 114.8(3) . .
O10 Zn4 O15 Zn3 -156.0(2) 1_545 .
N7 Zn4 O15 Zn3 69.8(3) . .
O12 Zn4 O15 Zn3 -48.5(3) 2_646 .
Zn2 Zn4 O15 Zn3 -131.7(3) . .
O6 Zn1 O15 Zn2 -179.2(2) 4_556 .
O2 Zn1 O15 Zn2 51.3(3) . .
O4 Zn1 O15 Zn2 -71.4(2) 1_565 .
O1 Zn1 O15 Zn2 87.2(2) . .
C7 Zn1 O15 Zn2 73.8(2) . .
Zn3 Zn1 O15 Zn2 -127.0(3) . .
O6 Zn1 O15 Zn4 66.7(3) 4_556 .
O2 Zn1 O15 Zn4 -62.9(3) . .
O4 Zn1 O15 Zn4 174.5(2) 1_565 .
O1 Zn1 O15 Zn4 -27.0(2) . .
C7 Zn1 O15 Zn4 -40.3(3) . .
Zn3 Zn1 O15 Zn4 118.9(3) . .
Zn2 Zn1 O15 Zn4 -114.1(3) . .
O6 Zn1 O15 Zn3 -52.2(2) 4_556 .
O2 Zn1 O15 Zn3 178.3(2) . .
O4 Zn1 O15 Zn3 55.6(2) 1_565 .
O1 Zn1 O15 Zn3 -145.8(2) . .
C7 Zn1 O15 Zn3 -159.2(2) . .
Zn2 Zn1 O15 Zn3 127.0(3) . .
O3 Zn3 O15 Zn2 61.5(3) 1_565 .
N1 Zn3 O15 Zn2 -57.6(8) . .
O5 Zn3 O15 Zn2 155.8(2) 4_556 .
O13 Zn3 O15 Zn2 -109.8(3) 2_646 .
Zn1 Zn3 O15 Zn2 116.1(3) . .
O3 Zn3 O15 Zn4 -176.0(2) 1_565 .
N1 Zn3 O15 Zn4 64.9(7) . .
O5 Zn3 O15 Zn4 -81.7(2) 4_556 .
O13 Zn3 O15 Zn4 12.7(2) 2_646 .
Zn1 Zn3 O15 Zn4 -121.3(3) . .
O3 Zn3 O15 Zn1 -54.7(2) 1_565 .
N1 Zn3 O15 Zn1 -173.7(6) . .
O5 Zn3 O15 Zn1 39.6(2) 4_556 .
O13 Zn3 O15 Zn1 134.1(2) 2_646 .
